data_7024115
loop_
_publ_author_name
'Klosterman, Jeremy K.'
'Linden, Anthony'
'Frantz, Derik K.'
'Siegel, Jay S.'

_publ_section_title
;
 Manisyl-substituted polypyridine coordination compounds:
 Metallo-supramolecular networks of interdigitated double helices
 assembled via CH...pi and pi-pi interactions.
;
_journal_issue 6
_journal_name_full 'Dalton transactions (Cambridge, England : 2003)'
_journal_page_first 1519
_journal_page_last 1531
_journal_paper_doi 10.1039/b911272c
_journal_volume 39
_journal_year 2010
_chemical_formula_moiety 'C70 H62 Cu N6 O4 2+, 2(F6 P 1-), 2(C2 H3 N)'
_chemical_formula_sum 'C74 H68 Cu F12 N8 O4 P2'
_chemical_formula_weight 1486.87
_chemical_name_systematic
;
bis{8-(4-methoxy-2,6-dimethylphenyl)-2-[5-(4-methoxy-2,6-
dimethylphenyl)-pyridin-2-yl]-1,10-phenanthroline}copper(II)
hexafluorophosphate di-acetonitrile solvate
;
_space_group_IT_number 54
_symmetry_cell_setting orthorhombic
_symmetry_Int_Tables_number 54
_symmetry_space_group_name_Hall '-P 2a 2ac'
_symmetry_space_group_name_H-M 'P c c a'
_atom_sites_solution_hydrogens geom
_atom_sites_solution_primary direct
_atom_sites_solution_secondary difmap
_audit_creation_date 03-09-16
_audit_creation_method SHELXL-97
_cell_angle_alpha 90.00
_cell_angle_beta 90.00
_cell_angle_gamma 90.00
_cell_formula_units_Z 4
_cell_length_a 24.9866(3)
_cell_length_b 12.9263(2)
_cell_length_c 21.9263(3)
_cell_measurement_reflns_used 103896
_cell_measurement_temperature 160(1)
_cell_measurement_theta_max 25.0
_cell_measurement_theta_min 2.0
_cell_volume 7081.85(17)
_computing_cell_refinement 'DENZO-SMN (Otwinowski & Minor, 1997)'
_computing_data_collection 'COLLECT (Nonius, 2000)'
_computing_data_reduction 'DENZO-SMN and SCALEPACK (Otwinowski & Minor, 1997)'
_computing_molecular_graphics 'ORTEPII (Johnson, 1976)'
_computing_publication_material 'SHELXL97 and PLATON (Spek, 2009)'
_computing_structure_refinement 'SHELXL97 (Sheldrick, 2008)'
_computing_structure_solution 'SHELXS97 (Sheldrick, 2008)'
_diffrn_ambient_temperature 160(1)
_diffrn_detector '65 mm CCD camera on \k goniostat'
_diffrn_detector_area_resol_mean 9
_diffrn_measured_fraction_theta_full 0.999
_diffrn_measured_fraction_theta_max 0.999
_diffrn_measurement_device_type 'Nonius KappaCCD area-detector diffractometer'
_diffrn_measurement_method '\f and \w scans with \k offsets'
_diffrn_radiation_monochromator 'horizontally mounted graphite crystal'
_diffrn_radiation_source 'Nonius FR590 sealed tube generator'
_diffrn_radiation_type 'Mo K\a'
_diffrn_radiation_wavelength 0.71073
_diffrn_reflns_av_R_equivalents 0.0709
_diffrn_reflns_av_sigmaI/netI 0.0395
_diffrn_reflns_limit_h_max 29
_diffrn_reflns_limit_h_min -29
_diffrn_reflns_limit_k_max 15
_diffrn_reflns_limit_k_min -15
_diffrn_reflns_limit_l_max 26
_diffrn_reflns_limit_l_min -26
_diffrn_reflns_number 71951
_diffrn_reflns_theta_full 25.03
_diffrn_reflns_theta_max 25.03
_diffrn_reflns_theta_min 2.00
_diffrn_standards_decay_% 0
_diffrn_standards_number 0
_exptl_absorpt_coefficient_mu 0.440
_exptl_absorpt_correction_T_max 0.940
_exptl_absorpt_correction_T_min 0.811
_exptl_absorpt_correction_type multi-scan
_exptl_absorpt_process_details '(Blessing, 1995)'
_exptl_crystal_colour lime-green
_exptl_crystal_density_diffrn 1.394
_exptl_crystal_density_method 'not measured'
_exptl_crystal_description prism
_exptl_crystal_F_000 3068
_exptl_crystal_size_max 0.27
_exptl_crystal_size_mid 0.17
_exptl_crystal_size_min 0.15
_refine_diff_density_max 0.919
_refine_diff_density_min -0.362
_refine_diff_density_rms 0.093
_refine_ls_extinction_coef 0.0053(6)
_refine_ls_extinction_expression Fc^*^=kFc[1+0.001xFc^2^\l^3^/sin(2\q)]^-1/4^
_refine_ls_extinction_method SHELXL
_refine_ls_goodness_of_fit_ref 1.071
_refine_ls_hydrogen_treatment constr
_refine_ls_matrix_type full
_refine_ls_number_parameters 640
_refine_ls_number_reflns 6269
_refine_ls_number_restraints 944
_refine_ls_restrained_S_all 1.079
_refine_ls_R_factor_all 0.0975
_refine_ls_R_factor_gt 0.0662
_refine_ls_shift/su_max 0.001
_refine_ls_shift/su_mean 0.000
_refine_ls_structure_factor_coef Fsqd
_refine_ls_weighting_details 'w=1/[\s^2^(Fo^2^)+(0.0950P)^2^+5.7769P] where P=(Fo^2^+2Fc^2^)/3'
_refine_ls_weighting_scheme calc
_refine_ls_wR_factor_gt 0.1698
_refine_ls_wR_factor_ref 0.1918
_reflns_number_gt 4433
_reflns_number_total 6270
_reflns_threshold_expression 'I > 2\s(I)'
_cod_data_source_file b911272c.txt
_cod_data_source_block 6a
_cod_original_sg_symbol_H-M 'P c c a '
_cod_database_code 7024115

loop_
_symmetry_equiv_pos_as_xyz
'x, y, z'
'-x+1/2, -y, z'
'x+1/2, -y, -z+1/2'
'-x, y, -z+1/2'
'-x, -y, -z'
'x-1/2, y, -z'
'-x-1/2, y, z-1/2'
'x, -y, z-1/2'

loop_
_atom_site_label
_atom_site_type_symbol
_atom_site_fract_x
_atom_site_fract_y
_atom_site_fract_z
_atom_site_U_iso_or_equiv
_atom_site_adp_type
_atom_site_occupancy
_atom_site_symmetry_multiplicity
_atom_site_calc_flag
_atom_site_refinement_flags
_atom_site_disorder_assembly
_atom_site_disorder_group
Cu Cu 1.0000 0.28734(5) 0.2500 0.0535(3) Uani 1 2 d S . .
O1 O 1.23457(14) 0.8345(3) 0.33445(16) 0.0954(10) Uani 1 1 d . . .
O2 O 1.00638(12) -0.2425(3) -0.05020(14) 0.0754(8) Uani 1 1 d . A .
N1 N 1.01458(12) 0.4115(2) 0.31560(13) 0.0514(7) Uani 1 1 d . . .
N2 N 0.93428(12) 0.2885(2) 0.29688(14) 0.0554(8) Uani 1 1 d . A .
N3 N 0.95505(12) 0.1627(2) 0.20497(15) 0.0590(8) Uani 1 1 d . . .
C1 C 1.2700(2) 0.8491(6) 0.3853(3) 0.129(2) Uani 1 1 d . . .
H11 H 1.2496 0.8738 0.4206 0.193 Uiso 1 1 calc R . .
H12 H 1.2974 0.9003 0.3746 0.193 Uiso 1 1 calc R . .
H13 H 1.2873 0.7833 0.3955 0.193 Uiso 1 1 calc R . .
C2 C 1.19268(18) 0.7674(3) 0.3421(2) 0.0721(12) Uani 1 1 d . . .
C3 C 1.17711(17) 0.7268(3) 0.3978(2) 0.0685(11) Uani 1 1 d . . .
H3 H 1.1967 0.7437 0.4336 0.082 Uiso 1 1 calc R . .
C4 C 1.13302(17) 0.6613(3) 0.40179(17) 0.0613(10) Uani 1 1 d . . .
C5 C 1.11932(19) 0.6143(4) 0.46262(18) 0.0780(12) Uani 1 1 d . . .
H51 H 1.0872 0.6478 0.4791 0.117 Uiso 1 1 calc R . .
H52 H 1.1493 0.6243 0.4909 0.117 Uiso 1 1 calc R . .
H53 H 1.1126 0.5401 0.4575 0.117 Uiso 1 1 calc R . .
C6 C 1.10374(16) 0.6372(3) 0.34905(17) 0.0592(10) Uani 1 1 d . . .
C7 C 1.05630(15) 0.4754(3) 0.31851(15) 0.0521(8) Uani 1 1 d . . .
H7 H 1.0877 0.4573 0.2965 0.063 Uiso 1 1 calc R . .
C8 C 1.05671(15) 0.5675(3) 0.35205(15) 0.0548(9) Uani 1 1 d . . .
C9 C 1.01099(17) 0.5876(3) 0.38563(17) 0.0639(11) Uani 1 1 d . A .
H9 H 1.0093 0.6484 0.4099 0.077 Uiso 1 1 calc R . .
C10 C 0.96779(17) 0.5213(3) 0.38468(17) 0.0652(11) Uani 1 1 d . . .
H10 H 0.9370 0.5353 0.4087 0.078 Uiso 0.757(9) 1 calc PR A 1
C11 C 0.97009(15) 0.4342(3) 0.34818(15) 0.0558(9) Uani 1 1 d . A .
C12 C 0.92584(15) 0.3606(3) 0.33957(17) 0.0618(10) Uani 1 1 d . . .
C13 C 0.87782(18) 0.3615(5) 0.3725(2) 0.0867(14) Uani 1 1 d . A .
H131 H 0.8710 0.4146 0.4014 0.104 Uiso 0.757(9) 1 calc PR A 1
C14 C 0.8409(2) 0.2851(5) 0.3627(3) 0.114(2) Uani 1 1 d . . .
H14 H 0.8086 0.2844 0.3856 0.136 Uiso 1 1 calc R A .
C15 C 0.85037(18) 0.2079(5) 0.3191(3) 0.0969(17) Uani 1 1 d . A .
H15 H 0.8256 0.1532 0.3127 0.116 Uiso 0.243(9) 1 calc PR A 2
C16A C 0.8170(2) 0.1152(6) 0.3073(3) 0.097(2) Uani 0.757(9) 1 d P A 1
H161 H 0.7862 0.1034 0.3317 0.116 Uiso 0.757(9) 1 calc PR A 1
C17A C 0.8294(2) 0.0472(6) 0.2630(3) 0.087(2) Uani 0.757(9) 1 d P A 1
H171 H 0.8064 -0.0101 0.2562 0.105 Uiso 0.757(9) 1 calc PR A 1
C16B C 0.9141(11) 0.5281(18) 0.4067(8) 0.102(9) Uani 0.243(9) 1 d P A 2
H162 H 0.9065 0.5871 0.4310 0.122 Uiso 0.243(9) 1 calc PR A 2
C17B C 0.8723(10) 0.463(2) 0.3979(11) 0.106(9) Uani 0.243(9) 1 d P A 2
H172 H 0.8376 0.4854 0.4093 0.127 Uiso 0.243(9) 1 calc PR A 2
C18 C 0.87703(16) 0.0583(4) 0.2249(2) 0.0749(12) Uani 1 1 d . . .
H18 H 0.8455 0.0456 0.2479 0.090 Uiso 0.243(9) 1 calc PR A 2
C19 C 0.89216(17) -0.0073(3) 0.1777(2) 0.0745(12) Uani 1 1 d . A .
H19 H 0.8706 -0.0657 0.1682 0.089 Uiso 1 1 calc R . .
C20 C 0.93774(15) 0.0107(3) 0.14446(18) 0.0615(10) Uani 1 1 d . . .
C21 C 0.96751(14) 0.0988(3) 0.16049(19) 0.0601(10) Uani 1 1 d . A .
H21 H 0.9989 0.1133 0.1376 0.072 Uiso 1 1 calc R . .
C22 C 0.90974(14) 0.1434(3) 0.23724(19) 0.0628(10) Uani 1 1 d . A .
C23 C 0.89766(15) 0.2149(3) 0.28560(19) 0.0652(10) Uani 1 1 d . . .
C24 C 0.95642(15) -0.0560(3) 0.09297(19) 0.0618(10) Uani 1 1 d . A .
C25 C 0.92460(16) -0.0726(3) 0.0410(2) 0.0684(11) Uani 1 1 d . . .
C26 C 0.87096(18) -0.0201(4) 0.0333(3) 0.0930(15) Uani 1 1 d . A .
H261 H 0.8579 -0.0310 -0.0083 0.140 Uiso 1 1 calc R . .
H262 H 0.8748 0.0542 0.0409 0.140 Uiso 1 1 calc R . .
H263 H 0.8453 -0.0494 0.0624 0.140 Uiso 1 1 calc R . .
C27 C 0.94310(17) -0.1345(3) -0.0052(2) 0.0688(11) Uani 1 1 d . A .
H27 H 0.9212 -0.1459 -0.0400 0.083 Uiso 1 1 calc R . .
C28 C 0.99306(16) -0.1809(3) -0.0022(2) 0.0641(10) Uani 1 1 d . . .
C29 C 1.05897(19) -0.2844(4) -0.0504(2) 0.0837(13) Uani 1 1 d . . .
H291 H 1.0851 -0.2281 -0.0472 0.126 Uiso 1 1 calc R A .
H292 H 1.0649 -0.3226 -0.0884 0.126 Uiso 1 1 calc R . .
H293 H 1.0632 -0.3314 -0.0156 0.126 Uiso 1 1 calc R . .
C30 C 1.02500(17) -0.1649(3) 0.04843(18) 0.0611(10) Uani 1 1 d . A .
H30 H 1.0592 -0.1966 0.0507 0.073 Uiso 1 1 calc R . .
C31 C 1.00736(16) -0.1028(3) 0.09598(18) 0.0606(10) Uani 1 1 d . . .
C32 C 1.0439(2) -0.0888(4) 0.1502(2) 0.0879(14) Uani 1 1 d . A .
H321 H 1.0693 -0.1463 0.1520 0.132 Uiso 1 1 calc R . .
H322 H 1.0225 -0.0874 0.1876 0.132 Uiso 1 1 calc R . .
H323 H 1.0634 -0.0234 0.1461 0.132 Uiso 1 1 calc R . .
C33 C 1.0911(2) 0.6551(4) 0.2345(2) 0.0905(16) Uani 1 1 d . . .
H331 H 1.1049 0.6994 0.2018 0.136 Uiso 1 1 calc R . .
H332 H 1.0529 0.6687 0.2403 0.136 Uiso 1 1 calc R . .
H333 H 1.0963 0.5823 0.2235 0.136 Uiso 1 1 calc R . .
C34 C 1.12083(18) 0.6782(3) 0.29304(18) 0.0661(11) Uani 1 1 d . . .
C35 C 1.16456(19) 0.7419(3) 0.2903(2) 0.0723(12) Uani 1 1 d . . .
H35 H 1.1756 0.7689 0.2520 0.087 Uiso 1 1 calc R . .
P1A P 0.80879(13) 0.3153(2) -0.05842(16) 0.0613(9) Uani 0.493(4) 1 d PD B 1
F1A F 0.75030(15) 0.2968(8) -0.0359(3) 0.145(6) Uani 0.493(4) 1 d PDU B 1
F2A F 0.8674(2) 0.3349(7) -0.0802(3) 0.150(5) Uani 0.493(4) 1 d PDU B 1
F3A F 0.7939(4) 0.4282(4) -0.0771(4) 0.204(5) Uani 0.493(4) 1 d PDU B 1
F4A F 0.8241(4) 0.2029(3) -0.0394(4) 0.136(4) Uani 0.493(4) 1 d PDU B 1
F5A F 0.7929(3) 0.2769(7) -0.1234(2) 0.092(3) Uani 0.493(4) 1 d PDU B 1
F6A F 0.8243(3) 0.3540(6) 0.0067(2) 0.104(2) Uani 0.493(4) 1 d PDU B 1
P1B P 0.8041(2) 0.2667(7) -0.0615(3) 0.099(3) Uani 0.288(8) 1 d PDU C 2
F1B F 0.7544(4) 0.2041(10) -0.0393(5) 0.124(5) Uani 0.288(8) 1 d PDU C 2
F2B F 0.8534(4) 0.3301(14) -0.0841(7) 0.263(18) Uani 0.288(8) 1 d PDU C 2
F3B F 0.7694(5) 0.3672(8) -0.0619(7) 0.137(6) Uani 0.288(8) 1 d PDU C 2
F4B F 0.8388(5) 0.1664(11) -0.0607(9) 0.224(11) Uani 0.288(8) 1 d PDU C 2
F5B F 0.7879(6) 0.2444(13) -0.1290(3) 0.134(9) Uani 0.288(8) 1 d PDU C 2
F6B F 0.8205(5) 0.2890(14) 0.0059(4) 0.180(10) Uani 0.288(8) 1 d PDU C 2
P1C P 0.8056(3) 0.2772(9) -0.0622(5) 0.36(3) Uani 0.219(7) 1 d PDU D 3
F1C F 0.7504(5) 0.2949(19) -0.0306(9) 0.26(3) Uani 0.219(7) 1 d PDU D 3
F2C F 0.8609(4) 0.2587(11) -0.0934(5) 0.075(4) Uani 0.219(7) 1 d PDU D 3
F3C F 0.7869(6) 0.3428(17) -0.1180(8) 0.165(12) Uani 0.219(7) 1 d PDU D 3
F4C F 0.8246(6) 0.2110(14) -0.0068(6) 0.104(7) Uani 0.219(7) 1 d PDU D 3
F5C F 0.7832(6) 0.1776(14) -0.0933(10) 0.228(14) Uani 0.219(7) 1 d PDU D 3
F6C F 0.8280(8) 0.3769(11) -0.0312(10) 0.209(13) Uani 0.219(7) 1 d PDU D 3
C37 C 0.750(2) 0.509(5) 0.2872(6) 0.184(9) Uani 0.50 1 d PD E 1
H371 H 0.7823 0.5504 0.2940 0.276 Uiso 0.50 1 calc PR E 1
H372 H 0.7596 0.4448 0.2660 0.276 Uiso 0.50 1 calc PR E 1
H373 H 0.7336 0.4919 0.3266 0.276 Uiso 0.50 1 calc PR E 1
C38 C 0.7124(6) 0.5670(11) 0.2505(7) 0.107(4) Uani 0.50 1 d PD E 1
N39 N 0.6815(5) 0.6073(11) 0.2205(8) 0.128(4) Uani 0.50 1 d PD E 1
N40 N 0.6761(6) 0.6117(12) 0.1630(8) 0.139(5) Uani 0.50 1 d PD F 2
C41 C 0.7061(6) 0.5710(11) 0.1321(8) 0.128(6) Uani 0.50 1 d PD F 2
C42 C 0.7433(14) 0.520(3) 0.0914(7) 0.148(10) Uani 0.50 1 d PD F 2
H421 H 0.7787 0.5167 0.1106 0.221 Uiso 0.50 1 calc PR F 2
H422 H 0.7457 0.5582 0.0530 0.221 Uiso 0.50 1 calc PR F 2
H423 H 0.7307 0.4492 0.0832 0.221 Uiso 0.50 1 calc PR F 2

loop_
_atom_site_aniso_label
_atom_site_aniso_U_11
_atom_site_aniso_U_22
_atom_site_aniso_U_33
_atom_site_aniso_U_23
_atom_site_aniso_U_13
_atom_site_aniso_U_12
Cu 0.0524(4) 0.0426(4) 0.0654(4) 0.000 0.0065(3) 0.000
O1 0.100(2) 0.078(2) 0.108(3) 0.0024(19) -0.018(2) -0.0181(18)
O2 0.080(2) 0.0752(19) 0.0711(18) -0.0121(16) -0.0154(14) -0.0031(15)
N1 0.0657(18) 0.0409(16) 0.0475(16) 0.0040(13) 0.0062(14) 0.0077(14)
N2 0.0522(16) 0.0512(17) 0.0628(19) 0.0061(15) 0.0067(14) 0.0055(14)
N3 0.0519(17) 0.0457(17) 0.079(2) -0.0007(16) 0.0144(15) -0.0073(14)
C1 0.092(4) 0.159(6) 0.135(5) -0.003(5) -0.031(4) -0.039(4)
C2 0.081(3) 0.044(2) 0.091(3) 0.000(2) -0.014(2) 0.004(2)
C3 0.078(3) 0.053(2) 0.074(3) -0.013(2) -0.019(2) 0.011(2)
C4 0.084(3) 0.046(2) 0.054(2) -0.0074(17) -0.0102(19) 0.0188(19)
C5 0.098(3) 0.081(3) 0.055(2) -0.008(2) -0.012(2) 0.012(2)
C6 0.083(3) 0.0351(18) 0.060(2) -0.0073(16) -0.0100(19) 0.0115(17)
C7 0.067(2) 0.0424(19) 0.0466(18) 0.0005(15) 0.0032(17) 0.0058(17)
C8 0.078(2) 0.0425(19) 0.0444(19) -0.0013(15) -0.0033(18) 0.0146(18)
C9 0.088(3) 0.052(2) 0.051(2) -0.0097(17) -0.006(2) 0.018(2)
C10 0.076(3) 0.069(3) 0.050(2) -0.0040(19) 0.0087(19) 0.029(2)
C11 0.063(2) 0.056(2) 0.0481(19) 0.0079(17) 0.0011(17) 0.0153(18)
C12 0.064(2) 0.065(2) 0.057(2) 0.007(2) 0.0044(18) 0.0171(19)
C13 0.067(3) 0.114(4) 0.079(3) -0.019(3) 0.013(2) 0.014(3)
C14 0.060(3) 0.165(6) 0.116(4) -0.036(4) 0.031(3) -0.008(3)
C15 0.062(3) 0.128(5) 0.100(4) -0.024(3) 0.030(3) -0.020(3)
C16A 0.056(3) 0.135(6) 0.100(5) -0.006(5) 0.028(3) -0.023(4)
C17A 0.065(4) 0.100(5) 0.096(5) -0.002(4) 0.014(3) -0.032(3)
C16B 0.16(2) 0.094(16) 0.055(11) 0.013(11) 0.031(13) 0.069(16)
C17B 0.089(15) 0.13(2) 0.100(17) 0.003(15) 0.045(13) 0.025(15)
C18 0.055(2) 0.078(3) 0.091(3) 0.009(3) 0.010(2) -0.016(2)
C19 0.071(3) 0.060(2) 0.093(3) 0.004(2) 0.000(2) -0.025(2)
C20 0.063(2) 0.043(2) 0.078(2) 0.0057(19) 0.000(2) -0.0094(17)
C21 0.055(2) 0.043(2) 0.083(3) 0.0029(19) 0.0096(19) -0.0060(17)
C22 0.050(2) 0.055(2) 0.083(3) 0.008(2) 0.0089(19) -0.0051(17)
C23 0.054(2) 0.068(3) 0.074(3) 0.006(2) 0.009(2) -0.0002(19)
C24 0.067(2) 0.0395(19) 0.079(3) 0.0073(18) -0.002(2) -0.0119(18)
C25 0.067(2) 0.054(2) 0.084(3) 0.008(2) -0.010(2) -0.0136(19)
C26 0.070(3) 0.086(3) 0.123(4) 0.000(3) -0.013(3) 0.004(2)
C27 0.071(3) 0.061(2) 0.075(3) 0.004(2) -0.014(2) -0.013(2)
C28 0.078(3) 0.046(2) 0.069(3) 0.0015(19) -0.009(2) -0.0146(19)
C29 0.091(3) 0.081(3) 0.080(3) -0.022(2) -0.018(3) 0.003(3)
C30 0.075(2) 0.0353(19) 0.073(3) 0.0041(18) -0.012(2) -0.0031(17)
C31 0.074(3) 0.0375(19) 0.070(2) 0.0031(18) -0.0117(19) -0.0073(17)
C32 0.103(3) 0.073(3) 0.088(3) -0.014(2) -0.031(3) 0.018(3)
C33 0.130(4) 0.078(3) 0.064(3) 0.013(2) -0.019(3) -0.032(3)
C34 0.099(3) 0.0394(19) 0.060(2) 0.0034(17) -0.012(2) 0.001(2)
C35 0.100(3) 0.046(2) 0.071(3) 0.005(2) -0.013(2) 0.000(2)
P1A 0.0502(16) 0.0645(18) 0.0692(18) 0.0096(14) -0.0093(12) -0.0087(14)
F1A 0.036(3) 0.320(17) 0.078(5) -0.021(7) -0.005(3) 0.034(6)
F2A 0.095(5) 0.260(11) 0.096(6) 0.068(7) -0.031(4) -0.110(7)
F3A 0.324(14) 0.099(6) 0.188(9) 0.044(6) -0.067(9) 0.029(8)
F4A 0.181(10) 0.075(5) 0.151(9) -0.035(6) 0.041(8) -0.006(6)
F5A 0.062(4) 0.146(8) 0.067(5) -0.008(5) -0.006(3) -0.008(5)
F6A 0.112(5) 0.120(6) 0.080(5) -0.003(4) -0.024(4) -0.005(4)
P1B 0.043(3) 0.189(9) 0.065(4) 0.034(4) -0.016(2) 0.038(4)
F1B 0.114(9) 0.166(12) 0.093(8) 0.042(8) 0.006(7) 0.006(8)
F2B 0.23(2) 0.34(3) 0.21(2) 0.016(19) 0.012(17) -0.028(19)
F3B 0.146(12) 0.123(11) 0.143(13) -0.007(9) -0.048(10) -0.019(10)
F4B 0.143(12) 0.278(19) 0.251(19) 0.009(15) -0.046(12) 0.116(13)
F5B 0.139(14) 0.176(15) 0.088(11) -0.016(10) -0.004(9) 0.019(11)
F6B 0.151(13) 0.228(19) 0.162(15) 0.089(14) -0.023(11) -0.022(15)
P1C 0.37(3) 0.37(3) 0.35(3) -0.001(10) -0.007(10) 0.003(10)
F1C 0.25(3) 0.30(3) 0.24(3) 0.002(19) 0.005(19) 0.007(19)
F2C 0.028(5) 0.089(9) 0.107(9) -0.009(7) 0.004(5) 0.018(5)
F3C 0.144(15) 0.21(2) 0.136(16) 0.052(14) -0.067(12) 0.036(14)
F4C 0.070(8) 0.117(13) 0.125(13) -0.010(10) -0.031(8) 0.029(8)
F5C 0.21(2) 0.22(2) 0.25(2) 0.007(17) -0.006(18) 0.004(16)
F6C 0.201(19) 0.181(18) 0.24(2) -0.047(17) -0.021(17) 0.071(15)
C37 0.166(13) 0.26(2) 0.129(11) -0.04(3) 0.06(2) 0.020(13)
C38 0.082(8) 0.121(11) 0.119(11) -0.031(8) 0.024(7) -0.032(7)
N39 0.080(7) 0.145(10) 0.159(13) -0.035(10) 0.000(8) -0.019(7)
N40 0.122(11) 0.154(12) 0.140(12) 0.016(10) 0.013(9) -0.060(9)
C41 0.106(11) 0.125(13) 0.153(15) 0.038(11) 0.001(9) -0.061(10)
C42 0.131(17) 0.12(3) 0.190(12) 0.039(18) 0.006(18) -0.067(13)

loop_
_atom_type_symbol
_atom_type_description
_atom_type_number_in_cell
_atom_type_scat_dispersion_real
_atom_type_scat_dispersion_imag
_atom_type_scat_source
C C 296 0.0033 0.0016
; International Tables for Crystallography (1992).
Vol. C, Tables 4.2.6.8 and 6.1.1.4
;
H H 272 0.0000 0.0000
; International Tables for Crystallography (1992).
Vol. C, Tables 4.2.6.8 and 6.1.1.4
;
Cu Cu 4 0.0171 0.0103
; International Tables for Crystallography (1992).
Vol. C, Tables 4.2.6.8 and 6.1.1.4
;
F F 48 0.3201 1.2651
; International Tables for Crystallography (1992).
Vol. C, Tables 4.2.6.8 and 6.1.1.4
;
N N 32 0.0061 0.0033
; International Tables for Crystallography (1992).
Vol. C, Tables 4.2.6.8 and 6.1.1.4
;
O O 16 0.0106 0.0060
; International Tables for Crystallography (1992).
Vol. C, Tables 4.2.6.8 and 6.1.1.4
;
P P 8 0.1023 0.0942
; International Tables for Crystallography (1992).
Vol. C, Tables 4.2.6.8 and 6.1.1.4
;

loop_
_geom_angle_atom_site_label_1
_geom_angle_atom_site_label_2
_geom_angle_atom_site_label_3
_geom_angle
_geom_angle_site_symmetry_1
_geom_angle_site_symmetry_3
N2 Cu N2 179.08(18) 4_755 .
N2 Cu N1 101.65(11) . 4_755
N2 Cu N1 77.66(12) . .
N1 Cu N1 85.50(14) 4_755 .
N2 Cu N3 79.11(12) . .
N1 Cu N3 156.77(11) . .
N2 Cu N3 101.57(11) . 4_755
N1 Cu N3 99.07(11) . 4_755
N3 Cu N3 85.72(17) . 4_755
C2 O1 C1 117.4(4) . .
C28 O2 C29 116.8(3) . .
C7 N1 C11 118.9(3) . .
C7 N1 Cu 128.1(2) . .
C11 N1 Cu 111.7(2) . .
C12 N2 C23 121.0(3) . .
C12 N2 Cu 120.7(3) . .
C23 N2 Cu 118.3(3) . .
C21 N3 C22 117.9(3) . .
C21 N3 Cu 132.2(2) . .
C22 N3 Cu 109.1(3) . .
O1 C1 H11 109.5 . .
O1 C1 H12 109.5 . .
H11 C1 H12 109.5 . .
O1 C1 H13 109.5 . .
H11 C1 H13 109.5 . .
H12 C1 H13 109.5 . .
O1 C2 C35 116.1(4) . .
O1 C2 C3 124.2(4) . .
C35 C2 C3 119.6(4) . .
C2 C3 C4 120.5(4) . .
C2 C3 H3 119.7 . .
C4 C3 H3 119.7 . .
C3 C4 C6 119.7(4) . .
C3 C4 C5 118.7(4) . .
C6 C4 C5 121.5(4) . .
C4 C5 H51 109.5 . .
C4 C5 H52 109.5 . .
H51 C5 H52 109.5 . .
C4 C5 H53 109.5 . .
H51 C5 H53 109.5 . .
H52 C5 H53 109.5 . .
C4 C6 C34 118.6(4) . .
C4 C6 C8 120.8(4) . .
C34 C6 C8 120.6(3) . .
N1 C7 C8 123.9(3) . .
N1 C7 H7 118.0 . .
C8 C7 H7 118.0 . .
C9 C8 C7 115.6(4) . .
C9 C8 C6 124.4(3) . .
C7 C8 C6 120.0(3) . .
C10 C9 C8 121.5(4) . .
C10 C9 H9 119.3 . .
C8 C9 H9 119.3 . .
C9 C10 C11 118.8(3) . .
C9 C10 C16B 133.9(11) . .
C11 C10 C16B 106.5(12) . .
C9 C10 H10 120.6 . .
C11 C10 H10 120.6 . .
N1 C11 C10 121.1(4) . .
N1 C11 C12 114.2(3) . .
C10 C11 C12 124.7(3) . .
N2 C12 C13 120.1(4) . .
N2 C12 C11 115.0(3) . .
C13 C12 C11 124.9(4) . .
C14 C13 C12 119.4(5) . .
C14 C13 C17B 131.1(11) . .
C12 C13 C17B 106.9(10) . .
C14 C13 H131 120.3 . .
C12 C13 H131 120.3 . .
C13 C14 C15 120.5(4) . .
C13 C14 H14 119.8 . .
C15 C14 H14 119.8 . .
C23 C15 C14 117.1(5) . .
C23 C15 C16A 115.9(5) . .
C14 C15 C16A 126.9(5) . .
C23 C15 H15 121.4 . .
C14 C15 H15 121.4 . .
C17A C16A C15 121.6(5) . .
C17A C16A H161 119.2 . .
C15 C16A H161 119.2 . .
C16A C17A C18 122.4(6) . .
C16A C17A H171 118.8 . .
C18 C17A H171 118.8 . .
C17B C16B C10 129.5(18) . .
C17B C16B H162 115.2 . .
C10 C16B H162 115.2 . .
C16B C17B C13 123.5(17) . .
C16B C17B H172 118.2 . .
C13 C17B H172 118.2 . .
C19 C18 C22 117.8(4) . .
C19 C18 C17A 126.0(5) . .
C22 C18 C17A 116.3(5) . .
C19 C18 H18 121.1 . .
C22 C18 H18 121.1 . .
C20 C19 C18 121.1(4) . .
C20 C19 H19 119.4 . .
C18 C19 H19 119.4 . .
C19 C20 C21 116.4(4) . .
C19 C20 C24 124.1(3) . .
C21 C20 C24 119.4(3) . .
N3 C21 C20 124.7(3) . .
N3 C21 H21 117.7 . .
C20 C21 H21 117.7 . .
N3 C22 C18 122.1(4) . .
N3 C22 C23 116.1(3) . .
C18 C22 C23 121.8(4) . .
N2 C23 C15 121.8(4) . .
N2 C23 C22 116.6(3) . .
C15 C23 C22 121.6(4) . .
C25 C24 C31 118.9(4) . .
C25 C24 C20 121.5(4) . .
C31 C24 C20 119.6(4) . .
C27 C25 C24 119.8(4) . .
C27 C25 C26 118.6(4) . .
C24 C25 C26 121.5(4) . .
C25 C26 H261 109.5 . .
C25 C26 H262 109.5 . .
H261 C26 H262 109.5 . .
C25 C26 H263 109.5 . .
H261 C26 H263 109.5 . .
H262 C26 H263 109.5 . .
C25 C27 C28 121.3(4) . .
C25 C27 H27 119.3 . .
C28 C27 H27 119.3 . .
O2 C28 C30 124.6(4) . .
O2 C28 C27 115.8(4) . .
C30 C28 C27 119.6(4) . .
O2 C29 H291 109.5 . .
O2 C29 H292 109.5 . .
H291 C29 H292 109.5 . .
O2 C29 H293 109.5 . .
H291 C29 H293 109.5 . .
H292 C29 H293 109.5 . .
C28 C30 C31 120.4(4) . .
C28 C30 H30 119.8 . .
C31 C30 H30 119.8 . .
C30 C31 C24 120.0(4) . .
C30 C31 C32 118.0(4) . .
C24 C31 C32 122.1(4) . .
C31 C32 H321 109.5 . .
C31 C32 H322 109.5 . .
H321 C32 H322 109.5 . .
C31 C32 H323 109.5 . .
H321 C32 H323 109.5 . .
H322 C32 H323 109.5 . .
C34 C33 H331 109.5 . .
C34 C33 H332 109.5 . .
H331 C33 H332 109.5 . .
C34 C33 H333 109.5 . .
H331 C33 H333 109.5 . .
H332 C33 H333 109.5 . .
C35 C34 C6 120.6(4) . .
C35 C34 C33 118.2(4) . .
C6 C34 C33 121.2(4) . .
C34 C35 C2 121.0(4) . .
C34 C35 H35 119.5 . .
C2 C35 H35 119.5 . .
F4A P1A F3A 179.5(4) . .
F4A P1A F2A 90.2(3) . .
F3A P1A F2A 89.5(3) . .
F4A P1A F5A 90.5(3) . .
F3A P1A F5A 89.9(3) . .
F2A P1A F5A 90.6(3) . .
F4A P1A F1A 90.1(3) . .
F3A P1A F1A 90.2(3) . .
F2A P1A F1A 179.3(4) . .
F5A P1A F1A 90.0(3) . .
F4A P1A F6A 89.6(3) . .
F3A P1A F6A 90.0(3) . .
F2A P1A F6A 89.7(3) . .
F5A P1A F6A 179.6(3) . .
F1A P1A F6A 89.6(3) . .
F1B P1B F4B 90.4(3) . .
F1B P1B F2B 179.4(4) . .
F4B P1B F2B 90.1(3) . .
F1B P1B F6B 90.5(3) . .
F4B P1B F6B 89.8(3) . .
F2B P1B F6B 89.8(3) . .
F1B P1B F5B 89.6(3) . .
F4B P1B F5B 90.1(3) . .
F2B P1B F5B 90.1(3) . .
F6B P1B F5B 179.8(4) . .
F1B P1B F3B 89.5(3) . .
F4B P1B F3B 179.6(4) . .
F2B P1B F3B 90.0(3) . .
F6B P1B F3B 89.8(3) . .
F5B P1B F3B 90.3(3) . .
F2C P1C F1C 179.5(4) . .
F2C P1C F4C 89.3(3) . .
F1C P1C F4C 90.2(3) . .
F2C P1C F5C 90.0(3) . .
F1C P1C F5C 89.9(3) . .
F4C P1C F5C 89.9(3) . .
F2C P1C F3C 90.3(3) . .
F1C P1C F3C 90.2(3) . .
F4C P1C F3C 179.5(4) . .
F5C P1C F3C 89.9(3) . .
F2C P1C F6C 90.0(3) . .
F1C P1C F6C 90.1(3) . .
F4C P1C F6C 90.3(3) . .
F5C P1C F6C 179.8(5) . .
F3C P1C F6C 90.0(3) . .
N39 C38 C37 176(3) . .
N40 C41 C42 179(2) . .
C41 C42 H421 109.5 . .
C41 C42 H422 109.5 . .
H421 C42 H422 109.5 . .
C41 C42 H423 109.5 . .
H421 C42 H423 109.5 . .
H422 C42 H423 109.5 . .

loop_
_geom_bond_atom_site_label_1
_geom_bond_atom_site_label_2
_geom_bond_distance
Cu N2 1.937(3)
Cu N1 2.186(3)
Cu N3 2.198(3)
O1 C2 1.370(5)
O1 C1 1.437(6)
O2 C28 1.362(5)
O2 C29 1.421(5)
N1 C7 1.331(4)
N1 C11 1.354(4)
N2 C12 1.337(5)
N2 C23 1.343(5)
N3 C21 1.315(5)
N3 C22 1.358(5)
C1 H11 0.9800
C1 H12 0.9800
C1 H13 0.9800
C2 C35 1.376(6)
C2 C3 1.386(6)
C3 C4 1.392(6)
C3 H3 0.9500
C4 C6 1.403(5)
C4 C5 1.505(6)
C5 H51 0.9800
C5 H52 0.9800
C5 H53 0.9800
C6 C34 1.404(5)
C6 C8 1.482(5)
C7 C8 1.400(5)
C7 H7 0.9500
C8 C9 1.384(5)
C9 C10 1.378(6)
C9 H9 0.9500
C10 C11 1.383(5)
C10 C16B 1.43(3)
C10 H10 0.9500
C11 C12 1.471(6)
C12 C13 1.400(6)
C13 C14 1.368(7)
C13 C17B 1.43(3)
C13 H131 0.9500
C14 C15 1.401(7)
C14 H14 0.9500
C15 C23 1.394(6)
C15 C16A 1.482(9)
C15 H15 0.9500
C16A C17A 1.346(9)
C16A H161 0.9500
C17A C18 1.461(7)
C17A H171 0.9500
C16B C17B 1.36(3)
C16B H162 0.9500
C17B H172 0.9500
C18 C19 1.391(6)
C18 C22 1.397(6)
C18 H18 0.9500
C19 C20 1.372(6)
C19 H19 0.9500
C20 C21 1.405(5)
C20 C24 1.496(6)
C21 H21 0.9500
C22 C23 1.439(6)
C24 C25 1.406(6)
C24 C31 1.410(5)
C25 C27 1.372(6)
C25 C26 1.512(6)
C26 H261 0.9800
C26 H262 0.9800
C26 H263 0.9800
C27 C28 1.387(6)
C27 H27 0.9500
C28 C30 1.382(6)
C29 H291 0.9800
C29 H292 0.9800
C29 H293 0.9800
C30 C31 1.388(5)
C30 H30 0.9500
C31 C32 1.508(6)
C32 H321 0.9800
C32 H322 0.9800
C32 H323 0.9800
C33 C34 1.511(6)
C33 H331 0.9800
C33 H332 0.9800
C33 H333 0.9800
C34 C35 1.369(6)
C35 H35 0.9500
P1A F4A 1.560(3)
P1A F3A 1.560(3)
P1A F2A 1.560(3)
P1A F5A 1.561(3)
P1A F1A 1.561(3)
P1A F6A 1.562(3)
P1B F1B 1.560(3)
P1B F4B 1.560(3)
P1B F2B 1.560(3)
P1B F6B 1.561(3)
P1B F5B 1.561(3)
P1B F3B 1.561(3)
P1C F2C 1.560(3)
P1C F1C 1.560(3)
P1C F4C 1.560(3)
P1C F5C 1.560(3)
P1C F3C 1.560(3)
P1C F6C 1.561(3)
C37 C38 1.449(5)
C37 H371 0.9800
C37 H372 0.9800
C37 H373 0.9800
C38 N39 1.139(5)
N40 C41 1.138(5)
C41 C42 1.451(5)
C42 H421 0.9800
C42 H422 0.9800
C42 H423 0.9800

loop_
_geom_torsion_atom_site_label_1
_geom_torsion_atom_site_label_2
_geom_torsion_atom_site_label_3
_geom_torsion_atom_site_label_4
_geom_torsion
_geom_torsion_site_symmetry_1
N2 Cu N1 C7 4.6(3) 4_755
N2 Cu N1 C7 -174.8(3) .
N1 Cu N1 C7 -71.8(3) 4_755
N3 Cu N1 C7 -174.4(3) .
N3 Cu N1 C7 85.2(3) 4_755
N2 Cu N1 C11 171.4(2) 4_755
N2 Cu N1 C11 -8.0(2) .
N1 Cu N1 C11 95.0(2) 4_755
N3 Cu N1 C11 -7.6(4) .
N3 Cu N1 C11 -108.0(2) 4_755
N1 Cu N2 C12 -77.6(3) 4_755
N1 Cu N2 C12 5.1(3) .
N3 Cu N2 C12 -174.8(3) .
N3 Cu N2 C12 101.9(3) 4_755
N1 Cu N2 C23 102.7(3) 4_755
N1 Cu N2 C23 -174.6(3) .
N3 Cu N2 C23 5.6(3) .
N3 Cu N2 C23 -77.7(3) 4_755
N2 Cu N3 C21 3.5(4) 4_755
N2 Cu N3 C21 -177.1(4) .
N1 Cu N3 C21 82.7(4) 4_755
N1 Cu N3 C21 -177.5(3) .
N3 Cu N3 C21 -74.5(3) 4_755
N2 Cu N3 C22 172.9(3) 4_755
N2 Cu N3 C22 -7.7(2) .
N1 Cu N3 C22 -107.9(3) 4_755
N1 Cu N3 C22 -8.1(4) .
N3 Cu N3 C22 95.0(3) 4_755
C1 O1 C2 C35 -169.9(5) .
C1 O1 C2 C3 11.4(7) .
O1 C2 C3 C4 178.1(4) .
C35 C2 C3 C4 -0.6(6) .
C2 C3 C4 C6 -0.7(6) .
C2 C3 C4 C5 176.7(4) .
C3 C4 C6 C34 1.6(5) .
C5 C4 C6 C34 -175.7(4) .
C3 C4 C6 C8 179.9(3) .
C5 C4 C6 C8 2.5(5) .
C11 N1 C7 C8 -2.1(5) .
Cu N1 C7 C8 163.9(2) .
N1 C7 C8 C9 3.1(5) .
N1 C7 C8 C6 -175.8(3) .
C4 C6 C8 C9 61.5(5) .
C34 C6 C8 C9 -120.3(4) .
C4 C6 C8 C7 -119.8(4) .
C34 C6 C8 C7 58.4(5) .
C7 C8 C9 C10 -1.2(5) .
C6 C8 C9 C10 177.5(4) .
C8 C9 C10 C11 -1.4(6) .
C8 C9 C10 C16B -169.5(11) .
C7 N1 C11 C10 -0.8(5) .
Cu N1 C11 C10 -169.0(3) .
C7 N1 C11 C12 177.7(3) .
Cu N1 C11 C12 9.5(3) .
C9 C10 C11 N1 2.5(5) .
C16B C10 C11 N1 173.6(8) .
C9 C10 C11 C12 -175.8(3) .
C16B C10 C11 C12 -4.7(9) .
C23 N2 C12 C13 -1.3(6) .
Cu N2 C12 C13 179.1(3) .
C23 N2 C12 C11 178.2(3) .
Cu N2 C12 C11 -1.4(4) .
N1 C11 C12 N2 -6.0(4) .
C10 C11 C12 N2 172.4(3) .
N1 C11 C12 C13 173.4(4) .
C10 C11 C12 C13 -8.1(6) .
N2 C12 C13 C14 3.2(7) .
C11 C12 C13 C14 -176.3(5) .
N2 C12 C13 C17B -160.5(11) .
C11 C12 C13 C17B 20.1(12) .
C12 C13 C14 C15 -1.4(9) .
C17B C13 C14 C15 157.6(14) .
C13 C14 C15 C23 -2.0(9) .
C13 C14 C15 C16A 173.8(6) .
C23 C15 C16A C17A -5.9(10) .
C14 C15 C16A C17A 178.3(7) .
C15 C16A C17A C18 1.8(11) .
C9 C10 C16B C17B 172.1(17) .
C11 C10 C16B C17B 3(2) .
C10 C16B C17B C13 12(4) .
C14 C13 C17B C16B 177.4(15) .
C12 C13 C17B C16B -22(3) .
C16A C17A C18 C19 -178.9(6) .
C16A C17A C18 C22 0.6(9) .
C22 C18 C19 C20 0.2(7) .
C17A C18 C19 C20 179.7(5) .
C18 C19 C20 C21 -0.6(6) .
C18 C19 C20 C24 -179.8(4) .
C22 N3 C21 C20 -1.1(6) .
Cu N3 C21 C20 167.6(3) .
C19 C20 C21 N3 1.0(6) .
C24 C20 C21 N3 -179.7(4) .
C21 N3 C22 C18 0.7(6) .
Cu N3 C22 C18 -170.5(3) .
C21 N3 C22 C23 179.8(3) .
Cu N3 C22 C23 8.7(4) .
C19 C18 C22 N3 -0.2(6) .
C17A C18 C22 N3 -179.7(4) .
C19 C18 C22 C23 -179.4(4) .
C17A C18 C22 C23 1.1(7) .
C12 N2 C23 C15 -2.4(6) .
Cu N2 C23 C15 177.3(4) .
C12 N2 C23 C22 177.8(3) .
Cu N2 C23 C22 -2.6(5) .
C14 C15 C23 N2 4.0(8) .
C16A C15 C23 N2 -172.2(5) .
C14 C15 C23 C22 -176.2(5) .
C16A C15 C23 C22 7.6(8) .
N3 C22 C23 N2 -4.9(5) .
C18 C22 C23 N2 174.3(4) .
N3 C22 C23 C15 175.3(4) .
C18 C22 C23 C15 -5.5(7) .
C19 C20 C24 C25 59.4(5) .
C21 C20 C24 C25 -119.8(4) .
C19 C20 C24 C31 -121.3(4) .
C21 C20 C24 C31 59.5(5) .
C31 C24 C25 C27 0.9(5) .
C20 C24 C25 C27 -179.9(3) .
C31 C24 C25 C26 -176.6(4) .
C20 C24 C25 C26 2.6(6) .
C24 C25 C27 C28 -0.6(6) .
C26 C25 C27 C28 177.0(4) .
C29 O2 C28 C30 -6.5(6) .
C29 O2 C28 C27 175.2(4) .
C25 C27 C28 O2 178.5(4) .
C25 C27 C28 C30 0.2(6) .
O2 C28 C30 C31 -178.2(4) .
C27 C28 C30 C31 0.0(6) .
C28 C30 C31 C24 0.3(5) .
C28 C30 C31 C32 179.6(4) .
C25 C24 C31 C30 -0.8(5) .
C20 C24 C31 C30 180.0(3) .
C25 C24 C31 C32 180.0(4) .
C20 C24 C31 C32 0.7(6) .
C4 C6 C34 C35 -1.2(6) .
C8 C6 C34 C35 -179.5(4) .
C4 C6 C34 C33 179.9(4) .
C8 C6 C34 C33 1.7(6) .
C6 C34 C35 C2 -0.1(6) .
C33 C34 C35 C2 178.8(4) .
O1 C2 C35 C34 -177.8(4) .
C3 C2 C35 C34 1.0(6) .
